data_4302163
loop_
_publ_author_name
'Dinelli, Luis R.'
'Von Poelhsitz, Gustavo'
'Castellano, Eduardo E.'
'Ellena, Javier'
'Galembeck, S\'ergio E.'
'Batista, Alzir A.'

_publ_section_title
;
 On an Electrode Modified by a Supramolecular Ruthenium Mixed Valence
 (RuII/RuIII) Diphosphine-Porphyrin Assembly
;
_journal_coden_ASTM INOCAJ
_journal_issue 11
_journal_name_full 'Inorganic Chemistry'
_journal_page_first 4692
_journal_page_last 4700
_journal_paper_doi 10.1021/ic702471d
_journal_volume 48
_journal_year 2009
_chemical_formula_sum 'C77.55 H73.6 Cl7.4 N4 Ni0.5 O1.25 P4 Ru2'
_chemical_formula_weight 1699.31
_space_group_IT_number 2
_symmetry_cell_setting triclinic
_symmetry_space_group_name_Hall '-P 1'
_symmetry_space_group_name_H-M 'P -1'
_atom_sites_solution_hydrogens geom
_atom_sites_solution_primary direct
_atom_sites_solution_secondary difmap
_audit_creation_method SHELXL-97
_cell_angle_alpha 105.726(2)
_cell_angle_beta 94.509(2)
_cell_angle_gamma 109.108(2)
_cell_formula_units_Z 2
_cell_length_a 13.9381(5)
_cell_length_b 16.7433(6)
_cell_length_c 19.91612(8)
_cell_measurement_reflns_used 14271
_cell_measurement_temperature 100.0(2)
_cell_measurement_theta_max 25.028
_cell_measurement_theta_min 1.018
_cell_volume 4155.2(2)
_computing_cell_refinement 'HKL Scalepack (Otwinowski & Minor 1997)'
_computing_data_collection 'Collect (Nonius BV, 1997-2000)'
_computing_data_reduction 'HKL Denzo and Scalepack (Otwinowski & Minor 1997)'
_computing_molecular_graphics 'Ortep-3 for Windows (Farrugia, 1997)'
_computing_publication_material 'WinGX publication routines (Farrugia, 1999)'
_computing_structure_refinement 'SHELXL-97 (Sheldrick, 1997)'
_computing_structure_solution 'SHELXS-97 (Sheldrick, 1997)'
_diffrn_ambient_temperature 100.0(2)
_diffrn_detector_area_resol_mean 9
_diffrn_measured_fraction_theta_full 0.995
_diffrn_measured_fraction_theta_max 0.995
_diffrn_measurement_device '95mm CCD camera on \k-goniostat'
_diffrn_measurement_device_type KappaCCD
_diffrn_measurement_method '\f scans and \w scans winth \k offsets'
_diffrn_radiation_monochromator 'horizonally mounted graphite crystal'
_diffrn_radiation_probe x-ray
_diffrn_radiation_source 'fine-focus sealed tube'
_diffrn_radiation_type MoK\a
_diffrn_radiation_wavelength 0.71073
_diffrn_reflns_av_R_equivalents 0.0569
_diffrn_reflns_av_sigmaI/netI 0.1178
_diffrn_reflns_limit_h_max 15
_diffrn_reflns_limit_h_min -15
_diffrn_reflns_limit_k_max 18
_diffrn_reflns_limit_k_min -18
_diffrn_reflns_limit_l_max 21
_diffrn_reflns_limit_l_min -21
_diffrn_reflns_number 22391
_diffrn_reflns_theta_full 23.00
_diffrn_reflns_theta_max 23.00
_diffrn_reflns_theta_min 2.16
_diffrn_standards_decay_% 0
_exptl_absorpt_coefficient_mu 0.832
_exptl_absorpt_correction_T_max 0.9364
_exptl_absorpt_correction_T_min 0.8254
_exptl_absorpt_correction_type multi-scan
_exptl_absorpt_process_details
;
multi-scan from symmetry-related measurements 
(Blessing, 1995)
;
_exptl_crystal_colour Red
_exptl_crystal_density_diffrn 1.358
_exptl_crystal_density_method 'not measured'
_exptl_crystal_description Prism
_exptl_crystal_F_000 1729
_exptl_crystal_size_max 0.24
_exptl_crystal_size_mid 0.08
_exptl_crystal_size_min 0.08
_refine_diff_density_max 0.885
_refine_diff_density_min -0.461
_refine_diff_density_rms 0.108
_refine_ls_extinction_method none
_refine_ls_goodness_of_fit_ref 1.011
_refine_ls_hydrogen_treatment noref
_refine_ls_matrix_type full
_refine_ls_number_parameters 913
_refine_ls_number_reflns 11534
_refine_ls_number_restraints 1
_refine_ls_restrained_S_all 1.011
_refine_ls_R_factor_all 0.1214
_refine_ls_R_factor_gt 0.0669
_refine_ls_shift/su_max 0.004
_refine_ls_shift/su_mean 0.000
_refine_ls_structure_factor_coef Fsqd
_refine_ls_weighting_details 'calc w=1/[\s^2^(Fo^2^)+(0.1132P)^2^+0.0000P] where P=(Fo^2^+2Fc^2^)/3'
_refine_ls_weighting_scheme calc
_refine_ls_wR_factor_gt 0.1824
_refine_ls_wR_factor_ref 0.2135
_reflns_number_gt 6826
_reflns_number_total 11534
_reflns_threshold_expression >2sigma(I)
_cod_data_source_file ic702471d_si_003.cif
_cod_data_source_block luis
_cod_depositor_comments
;
The following automatic conversions were performed:
'_symmetry_cell_setting' value 'Triclinic' changed to 'triclinic'
according to '/home/saulius/struct/CIF-dictionaries/cif_core.dic'
dictionary named 'cif_core.dic' version 2.4.1 from 2010-06-29.

Automatic conversion script
Id: cif_fix_enum 1527 2010-12-29 10:47:43Z saulius 
;
_cod_original_cell_volume 4155.1(3)
_cod_original_sg_symbol_Hall -P1
_cod_original_formula_sum 'C77.55 H73.60 Cl7.40 N4 Ni0.50 O1.25 P4 Ru2'
_cod_database_code 4302163

loop_
_symmetry_equiv_pos_as_xyz
'x, y, z'
'-x, -y, -z'

loop_
_atom_site_label
_atom_site_type_symbol
_atom_site_fract_x
_atom_site_fract_y
_atom_site_fract_z
_atom_site_U_iso_or_equiv
_atom_site_adp_type
_atom_site_occupancy
_atom_site_symmetry_multiplicity
_atom_site_calc_flag
_atom_site_refinement_flags
_atom_site_disorder_assembly
_atom_site_disorder_group
Ni Ni 0.5000 0.0000 0.0000 0.0470(5) Uani 1 2 d S . 1
Ru1 Ru 0.26338(5) 0.25431(5) 0.43767(4) 0.0487(3) Uani 1 1 d . A 1
Cl11 Cl 0.22380(16) 0.11065(15) 0.44514(11) 0.0535(6) Uani 1 1 d . A 1
Cl12 Cl 0.43937(15) 0.29786(16) 0.49113(11) 0.0542(6) Uani 1 1 d . A 1
Cl13 Cl 0.29042(18) 0.38487(16) 0.40819(11) 0.0578(6) Uani 1 1 d . A 1
P1 P 0.08711(18) 0.20795(18) 0.38257(12) 0.0547(7) Uani 1 1 d . A 1
P2 P 0.22986(17) 0.31162(17) 0.55000(12) 0.0524(7) Uani 1 1 d . A 1
N11 N 0.3147(5) 0.2034(5) 0.3359(4) 0.0470(19) Uani 1 1 d . A 1
N12 N 0.3744(5) -0.0323(5) 0.0400(3) 0.053(2) Uani 1 1 d . A 1
C10 C 0.3648(6) 0.1474(6) 0.3341(4) 0.052(2) Uani 1 1 d . A 1
H10 H 0.3763 0.1301 0.3748 0.063 Uiso 1 1 calc R A 1
C11 C 0.4005(6) 0.1140(6) 0.2732(5) 0.053(3) Uani 1 1 d . A 1
H11 H 0.4366 0.0747 0.2733 0.064 Uiso 1 1 calc R A 1
C12 C 0.3848(6) 0.1363(7) 0.2131(5) 0.053(3) Uani 1 1 d . A 1
C13 C 0.3359(6) 0.1956(6) 0.2173(4) 0.052(2) Uani 1 1 d . A 1
H13 H 0.3244 0.2142 0.1773 0.062 Uiso 1 1 calc R A 1
C14 C 0.3024(6) 0.2293(6) 0.2794(5) 0.052(2) Uani 1 1 d . A 1
H14 H 0.2703 0.2717 0.2813 0.062 Uiso 1 1 calc R A 1
C15 C 0.4197(6) 0.0953(6) 0.1487(4) 0.048(2) Uani 1 1 d . A 1
C16 C 0.3546(6) 0.0142(6) 0.1032(4) 0.053(2) Uani 1 1 d . A 1
C17 C 0.2559(7) -0.0338(6) 0.1155(5) 0.067(3) Uani 1 1 d . A 1
H17 H 0.2261 -0.0164 0.1556 0.080 Uiso 1 1 calc R A 1
C18 C 0.2136(6) -0.1073(7) 0.0602(5) 0.068(3) Uani 1 1 d . A 1
H18 H 0.1468 -0.1512 0.0531 0.082 Uiso 1 1 calc R A 1
C19 C 0.2857(6) -0.1089(6) 0.0132(4) 0.050(2) Uani 1 1 d . A 1
C111 C 0.0653(6) 0.1422(7) 0.2897(5) 0.058(3) Uani 1 1 d . A 1
C112 C 0.0549(7) 0.0513(8) 0.2738(5) 0.066(3) Uani 1 1 d . A 1
H112 H 0.0569 0.0246 0.3101 0.079 Uiso 1 1 calc R A 1
C113 C 0.0415(7) 0.0026(7) 0.2013(6) 0.071(3) Uani 1 1 d . A 1
H113 H 0.0330 -0.0586 0.1888 0.085 Uiso 1 1 calc R A 1
C114 C 0.0403(8) 0.0403(10) 0.1486(6) 0.082(4) Uani 1 1 d . A 1
H114 H 0.0325 0.0054 0.1007 0.098 Uiso 1 1 calc R A 1
C115 C 0.0502(8) 0.1269(11) 0.1640(5) 0.084(4) Uani 1 1 d . A 1
H115 H 0.0476 0.1516 0.1265 0.101 Uiso 1 1 calc R A 1
C116 C 0.0641(7) 0.1801(8) 0.2334(5) 0.069(3) Uani 1 1 d . A 1
H116 H 0.0728 0.2411 0.2435 0.083 Uiso 1 1 calc R A 1
C121 C -0.0190(7) 0.1368(7) 0.4116(5) 0.058(3) Uani 1 1 d . A 1
C122 C -0.1212(7) 0.1133(7) 0.3753(5) 0.071(3) Uani 1 1 d . A 1
H122 H -0.1324 0.1344 0.3368 0.085 Uiso 1 1 calc R A 1
C123 C -0.2041(7) 0.0595(7) 0.3961(6) 0.069(3) Uani 1 1 d . A 1
H123 H -0.2722 0.0445 0.3719 0.083 Uiso 1 1 calc R A 1
C124 C -0.1899(7) 0.0276(7) 0.4505(5) 0.068(3) Uani 1 1 d . A 1
H124 H -0.2475 -0.0110 0.4629 0.081 Uiso 1 1 calc R A 1
C125 C -0.0924(7) 0.0513(7) 0.4874(5) 0.061(3) Uani 1 1 d . A 1
H125 H -0.0833 0.0309 0.5266 0.073 Uiso 1 1 calc R A 1
C126 C -0.0069(7) 0.1046(6) 0.4684(5) 0.056(3) Uani 1 1 d . A 1
H126 H 0.0602 0.1193 0.4940 0.067 Uiso 1 1 calc R A 1
C131 C 0.0421(7) 0.2985(7) 0.3784(5) 0.063(3) Uani 1 1 d . A 1
H13A H 0.0963 0.3417 0.3634 0.075 Uiso 1 1 calc R A 1
H13B H -0.0197 0.2728 0.3404 0.075 Uiso 1 1 calc R A 1
C132 C 0.0142(7) 0.3516(7) 0.4457(5) 0.069(3) Uani 1 1 d . A 1
H13C H -0.0458 0.3102 0.4577 0.082 Uiso 1 1 calc R A 1
H13D H -0.0084 0.3971 0.4336 0.082 Uiso 1 1 calc R A 1
C211 C 0.2191(7) 0.2406(6) 0.6067(4) 0.054(3) Uani 1 1 d . A 1
C212 C 0.3025(7) 0.2169(7) 0.6227(5) 0.058(3) Uani 1 1 d . A 1
H212 H 0.3602 0.2310 0.5998 0.070 Uiso 1 1 calc R A 1
C213 C 0.3010(8) 0.1727(7) 0.6720(6) 0.070(3) Uani 1 1 d . A 1
H213 H 0.3586 0.1569 0.6826 0.084 Uiso 1 1 calc R A 1
C214 C 0.2197(10) 0.1508(8) 0.7062(5) 0.081(3) Uani 1 1 d . A 1
H214 H 0.2209 0.1203 0.7399 0.097 Uiso 1 1 calc R A 1
C215 C 0.1358(10) 0.1738(8) 0.6909(6) 0.087(4) Uani 1 1 d . A 1
H215 H 0.0785 0.1588 0.7140 0.105 Uiso 1 1 calc R A 1
C216 C 0.1352(8) 0.2189(7) 0.6414(5) 0.072(3) Uani 1 1 d . A 1
H216 H 0.0776 0.2350 0.6312 0.086 Uiso 1 1 calc R A 1
C221 C 0.3303(6) 0.4164(6) 0.6093(5) 0.052(2) Uani 1 1 d . A 1
C222 C 0.3871(7) 0.4808(6) 0.5838(5) 0.057(3) Uani 1 1 d . A 1
H222 H 0.3786 0.4712 0.5341 0.068 Uiso 1 1 calc R A 1
C223 C 0.4583(7) 0.5612(7) 0.6306(5) 0.064(3) Uani 1 1 d . A 1
H223 H 0.4963 0.6066 0.6126 0.077 Uiso 1 1 calc R A 1
C224 C 0.4733(7) 0.5748(7) 0.7023(5) 0.058(3) Uani 1 1 d . A 1
H224 H 0.5234 0.6284 0.7338 0.069 Uiso 1 1 calc R A 1
C225 C 0.4158(7) 0.5109(6) 0.7280(5) 0.060(3) Uani 1 1 d . A 1
H225 H 0.4256 0.5201 0.7776 0.072 Uiso 1 1 calc R A 1
C226 C 0.3425(7) 0.4321(7) 0.6819(5) 0.059(3) Uani 1 1 d . A 1
H226 H 0.3008 0.3889 0.7005 0.071 Uiso 1 1 calc R A 1
C231 C 0.1138(6) 0.3395(7) 0.5554(5) 0.058(3) Uani 1 1 d . A 1
H23A H 0.0528 0.2833 0.5391 0.069 Uiso 1 1 calc R A 1
H23B H 0.1146 0.3691 0.6058 0.069 Uiso 1 1 calc R A 1
C232 C 0.1000(7) 0.3992(7) 0.5128(5) 0.064(3) Uani 1 1 d . A 1
H23C H 0.1663 0.4260 0.4983 0.077 Uiso 1 1 calc R A 1
H23D H 0.0839 0.4483 0.5441 0.077 Uiso 1 1 calc R A 1
Ru2 Ru -0.18428(5) -0.49540(5) -0.14866(4) 0.0528(3) Uani 1 1 d . B 1
Cl21 Cl -0.23605(17) -0.39445(16) -0.18908(12) 0.0612(7) Uani 1 1 d . B 1
Cl22 Cl -0.19930(18) -0.4324(2) -0.02898(12) 0.0798(9) Uani 1 1 d . B 1
Cl23 Cl -0.11674(18) -0.58977(18) -0.11052(13) 0.0694(8) Uani 1 1 d . B 1
P3 P -0.15359(17) -0.55964(17) -0.26373(13) 0.0550(7) Uani 1 1 d . B 1
P4 P -0.35593(18) -0.5938(2) -0.17712(14) 0.0632(8) Uani 1 1 d . B 1
N21 N -0.0258(5) -0.3936(5) -0.1167(4) 0.0483(19) Uani 1 1 d . B 1
N22 N 0.5596(5) 0.1112(5) 0.0789(3) 0.051(2) Uani 1 1 d . A 1
C20 C 0.0395(7) -0.3844(7) -0.0593(5) 0.057(3) Uani 1 1 d . B 1
H20 H 0.0199 -0.4261 -0.0340 0.069 Uiso 1 1 calc R B 1
C21 C 0.1350(7) -0.3152(7) -0.0362(5) 0.062(3) Uani 1 1 d . B 1
H21 H 0.1790 -0.3100 0.0049 0.074 Uiso 1 1 calc R B 1
C22 C 0.1670(6) -0.2540(6) -0.0716(4) 0.050(2) Uani 1 1 d . B 1
C23 C 0.0994(6) -0.2643(6) -0.1312(5) 0.051(2) Uani 1 1 d . B 1
H23 H 0.1174 -0.2238 -0.1577 0.062 Uiso 1 1 calc R B 1
C24 C 0.0060(7) -0.3342(7) -0.1510(5) 0.057(3) Uani 1 1 d . B 1
H24 H -0.0391 -0.3407 -0.1920 0.068 Uiso 1 1 calc R B 1
C25 C 0.2690(6) -0.1771(6) -0.0478(4) 0.051(2) Uani 1 1 d . . 1
C26 C 0.6562(6) 0.1777(6) 0.0902(4) 0.048(2) Uani 1 1 d . . 1
C27 C 0.6698(7) 0.2490(6) 0.1529(4) 0.059(3) Uani 1 1 d . A 1
H27 H 0.7288 0.3023 0.1715 0.071 Uiso 1 1 calc R A 1
C28 C 0.5836(7) 0.2273(6) 0.1812(5) 0.062(3) Uani 1 1 d . A 1
H28 H 0.5706 0.2620 0.2233 0.075 Uiso 1 1 calc R A 1
C29 C 0.5159(6) 0.1418(6) 0.1353(4) 0.048(2) Uani 1 1 d . A 1
C311 C -0.0171(7) -0.5143(7) -0.2694(5) 0.056(3) Uani 1 1 d . B 1
C312 C 0.0188(7) -0.4552(7) -0.3071(5) 0.061(3) Uani 1 1 d . B 1
H312 H -0.0287 -0.4368 -0.3300 0.073 Uiso 1 1 calc R B 1
C313 C 0.1203(7) -0.4230(7) -0.3121(5) 0.065(3) Uani 1 1 d . B 1
H313 H 0.1431 -0.3822 -0.3378 0.078 Uiso 1 1 calc R B 1
C314 C 0.1898(8) -0.4497(7) -0.2797(5) 0.068(3) Uani 1 1 d . B 1
H314 H 0.2601 -0.4290 -0.2848 0.081 Uiso 1 1 calc R B 1
C315 C 0.1571(7) -0.5081(7) -0.2388(5) 0.064(3) Uani 1 1 d . B 1
H315 H 0.2050 -0.5253 -0.2151 0.077 Uiso 1 1 calc R B 1
C316 C 0.0530(7) -0.5392(7) -0.2346(5) 0.062(3) Uani 1 1 d . B 1
H316 H 0.0294 -0.5781 -0.2075 0.075 Uiso 1 1 calc R B 1
C321 C -0.1757(7) -0.6786(7) -0.3020(6) 0.066(3) Uani 1 1 d . B 1
C322 C -0.1499(8) -0.7045(7) -0.3679(6) 0.080(4) Uani 1 1 d . B 1
H322 H -0.1234 -0.6616 -0.3912 0.096 Uiso 1 1 calc R B 1
C323 C -0.1626(9) -0.7944(10) -0.4010(7) 0.097(4) Uani 1 1 d . B 1
H323 H -0.1503 -0.8134 -0.4479 0.116 Uiso 1 1 calc R B 1
C324 C -0.1932(9) -0.8531(9) -0.3639(7) 0.085(4) Uani 1 1 d . B 1
H324 H -0.1941 -0.9118 -0.3840 0.103 Uiso 1 1 calc R B 1
C325 C -0.2227(8) -0.8320(9) -0.2986(8) 0.091(4) Uani 1 1 d . B 1
H325 H -0.2492 -0.8761 -0.2764 0.110 Uiso 1 1 calc R B 1
C326 C -0.2116(7) -0.7384(8) -0.2647(6) 0.075(3) Uani 1 1 d . B 1
H326 H -0.2284 -0.7198 -0.2191 0.090 Uiso 1 1 calc R B 1
C331 C -0.2176(7) -0.5364(7) -0.3364(5) 0.065(3) Uani 1 1 d . B 1
H33A H -0.2129 -0.4738 -0.3190 0.077 Uiso 1 1 calc R B 1
H33B H -0.1772 -0.5409 -0.3751 0.077 Uiso 1 1 calc R B 1
C332 C -0.3325(6) -0.5952(7) -0.3694(5) 0.064(3) Uani 1 1 d . B 1
H33C H -0.3534 -0.5773 -0.4100 0.077 Uiso 1 1 calc R B 1
H33D H -0.3380 -0.6579 -0.3883 0.077 Uiso 1 1 calc R B 1
C411 C -0.4544(7) -0.5527(8) -0.1432(5) 0.065(3) Uani 1 1 d . B 1
C412 C -0.4349(7) -0.4662(9) -0.1053(5) 0.080(4) Uani 1 1 d . B 1
H412 H -0.3671 -0.4236 -0.0978 0.095 Uiso 1 1 calc R B 1
C413 C -0.5127(9) -0.4376(10) -0.0764(5) 0.104(5) Uani 1 1 d . B 1
H413 H -0.4987 -0.3772 -0.0501 0.125 Uiso 1 1 calc R B 1
C414 C -0.6134(8) -0.5049(12) -0.0893(6) 0.101(5) Uani 1 1 d . B 1
H414 H -0.6673 -0.4891 -0.0700 0.122 Uiso 1 1 calc R B 1
C415 C -0.6335(8) -0.5901(10) -0.1282(6) 0.089(4) Uani 1 1 d . B 1
H415 H -0.7016 -0.6328 -0.1378 0.106 Uiso 1 1 calc R B 1
C416 C -0.5554(7) -0.6155(9) -0.1542(6) 0.083(4) Uani 1 1 d . B 1
H416 H -0.5699 -0.6761 -0.1799 0.099 Uiso 1 1 calc R B 1
C421 C -0.3844(7) -0.6859(8) -0.1425(7) 0.078(3) Uani 1 1 d . B 1
C422 C -0.4277(9) -0.7761(10) -0.1860(8) 0.100(4) Uani 1 1 d . B 1
H422 H -0.4340 -0.7906 -0.2361 0.120 Uiso 1 1 calc R B 1
C423 C -0.4610(10) -0.8435(11) -0.1551(11) 0.124(5) Uani 1 1 d . B 1
H423 H -0.4890 -0.9043 -0.1835 0.148 Uiso 1 1 calc R B 1
C424 C -0.4521(11) -0.8190(17) -0.0794(12) 0.130(7) Uani 1 1 d . B 1
H424 H -0.4793 -0.8643 -0.0584 0.156 Uiso 1 1 calc R B 1
C425 C -0.4053(12) -0.7317(14) -0.0359(11) 0.121(6) Uani 1 1 d . B 1
H425 H -0.3963 -0.7166 0.0143 0.145 Uiso 1 1 calc R B 1
C426 C -0.3715(8) -0.6661(10) -0.0696(7) 0.090(4) Uani 1 1 d . B 1
H426 H -0.3383 -0.6057 -0.0409 0.108 Uiso 1 1 calc R B 1
C431 C -0.4125(7) -0.6488(7) -0.2710(5) 0.065(3) Uani 1 1 d . B 1
H43A H -0.3776 -0.6905 -0.2906 0.078 Uiso 1 1 calc R B 1
H43B H -0.4859 -0.6851 -0.2745 0.078 Uiso 1 1 calc R B 1
C432 C -0.4080(6) -0.5900(7) -0.3188(5) 0.056(3) Uani 1 1 d . B 1
H43C H -0.4779 -0.6081 -0.3468 0.068 Uiso 1 1 calc R B 1
H43D H -0.3880 -0.5274 -0.2885 0.068 Uiso 1 1 calc R B 1
Cl1S Cl 0.7592(3) 0.3739(3) 0.46856(19) 0.0793(12) Uani 0.70 1 d P C 1
Cl2S Cl 0.6764(3) 0.2141(3) 0.3489(2) 0.0824(12) Uani 0.70 1 d P C 1
C1S C 0.6711(12) 0.2721(13) 0.4334(11) 0.132(8) Uani 0.70 1 d P C 1
H11S H 0.6018 0.2760 0.4336 0.158 Uiso 0.70 1 d PR C 1
H12S H 0.6791 0.2371 0.4648 0.158 Uiso 0.70 1 d PR C 1
O1W O 0.9898(12) 0.7406(12) 0.1065(9) 0.087(5) Uani 0.40 1 d P D 1
H11W H 0.9335 0.7014 0.0694 0.130 Uiso 0.40 1 d PR D 1
H12W H 1.0295 0.7074 0.1167 0.130 Uiso 0.40 1 d PR D 1
O2S O 0.513(2) 0.098(2) 0.5742(19) 0.132(8) Uani 0.25 1 d P E 1
H2S H 0.5485 0.1479 0.5704 0.197 Uiso 0.25 1 d PR E 1
C2S C 0.522(3) 0.035(3) 0.516(2) 0.097(19) Uani 0.25 1 d P E 1
H21S H 0.4925 0.0366 0.4700 0.145 Uiso 0.25 1 d PR E 1
H22S H 0.4849 -0.0227 0.5217 0.145 Uiso 0.25 1 d PR E 1
H23S H 0.5952 0.0428 0.5165 0.145 Uiso 0.25 1 d PR E 1
O3S O 0.2617(16) 0.9708(18) 0.8136(12) 0.093(9) Uani 0.30 1 d P F 1
H3S H 0.2429 0.9152 0.8034 0.139 Uiso 0.30 1 d PR F 1
C3S C 0.2600(18) 1.0082(17) 0.8828(16) 0.037(7) Uani 0.30 1 d P F 1
H31S H 0.3259 1.0171 0.9107 0.056 Uiso 0.30 1 d PR F 1
H32S H 0.2033 0.9679 0.8975 0.056 Uiso 0.30 1 d PR F 1
H33S H 0.2514 1.0656 0.8907 0.056 Uiso 0.30 1 d PR F 1
O4S O 0.2551(17) 1.0831(18) 0.9102(12) 0.087(5) Uani 0.30 1 d PD G 2
H4S H 0.2142 1.0831 0.8783 0.130 Uiso 0.30 1 d PR G 2
C4S C 0.244(3) 1.132(2) 0.9797(18) 0.116(18) Uani 0.30 1 d PD G 2
H41S H 0.3058 1.1508 1.0141 0.175 Uiso 0.30 1 d PR G 2
H42S H 0.1865 1.0968 0.9954 0.175 Uiso 0.30 1 d PR G 2
H43S H 0.2320 1.1836 0.9745 0.175 Uiso 0.30 1 d PR G 2

loop_
_atom_site_aniso_label
_atom_site_aniso_U_11
_atom_site_aniso_U_22
_atom_site_aniso_U_33
_atom_site_aniso_U_23
_atom_site_aniso_U_13
_atom_site_aniso_U_12
Ni 0.0319(8) 0.0525(10) 0.0349(8) -0.0047(7) 0.0117(7) 0.0013(7)
Ru1 0.0353(4) 0.0592(5) 0.0385(4) 0.0029(4) 0.0125(3) 0.0096(4)
Cl11 0.0383(12) 0.0583(15) 0.0499(13) 0.0058(11) 0.0163(10) 0.0071(11)
Cl12 0.0362(12) 0.0660(16) 0.0447(12) 0.0046(11) 0.0101(10) 0.0084(11)
Cl13 0.0558(14) 0.0631(16) 0.0484(13) 0.0083(12) 0.0181(11) 0.0192(12)
P1 0.0385(13) 0.0705(18) 0.0443(14) 0.0065(13) 0.0117(11) 0.0144(13)
P2 0.0386(13) 0.0613(17) 0.0417(13) 0.0005(12) 0.0144(11) 0.0094(12)
N11 0.034(4) 0.053(5) 0.041(4) 0.006(4) 0.012(3) 0.005(4)
N12 0.032(4) 0.062(5) 0.041(4) -0.005(4) 0.008(3) 0.002(4)
C10 0.041(5) 0.061(6) 0.039(5) 0.003(5) 0.008(4) 0.009(5)
C11 0.040(5) 0.058(6) 0.051(6) 0.000(5) 0.011(5) 0.016(5)
C12 0.028(5) 0.064(7) 0.043(6) 0.001(5) 0.010(4) 0.000(5)
C13 0.040(5) 0.068(7) 0.036(5) 0.006(5) 0.014(4) 0.013(5)
C14 0.044(5) 0.053(6) 0.045(6) 0.005(5) 0.014(4) 0.008(5)
C15 0.040(5) 0.054(6) 0.034(5) -0.002(4) 0.013(4) 0.007(5)
C16 0.039(5) 0.053(6) 0.046(5) -0.003(5) 0.015(4) 0.006(4)
C17 0.038(5) 0.064(7) 0.056(6) -0.020(5) 0.022(5) -0.006(5)
C18 0.026(5) 0.076(7) 0.070(7) -0.005(6) 0.025(5) -0.004(5)
C19 0.041(5) 0.065(6) 0.034(5) 0.007(5) 0.019(4) 0.011(5)
C111 0.037(5) 0.076(8) 0.055(6) 0.010(6) 0.010(5) 0.021(5)
C112 0.041(6) 0.081(8) 0.056(6) 0.003(6) 0.011(5) 0.012(5)
C113 0.041(6) 0.071(7) 0.071(8) -0.006(6) 0.004(5) 0.008(5)
C114 0.072(8) 0.120(12) 0.043(7) 0.007(8) 0.006(6) 0.039(8)
C115 0.074(8) 0.142(12) 0.038(6) 0.013(7) 0.006(5) 0.055(8)
C116 0.056(6) 0.089(8) 0.061(7) 0.018(6) 0.012(5) 0.029(6)
C121 0.045(6) 0.068(7) 0.044(6) 0.003(5) 0.012(5) 0.009(5)
C122 0.053(7) 0.088(8) 0.061(6) 0.015(6) 0.011(5) 0.020(6)
C123 0.031(5) 0.088(8) 0.071(7) 0.014(6) 0.013(5) 0.007(5)
C124 0.038(6) 0.085(8) 0.060(7) 0.014(6) 0.016(5) 0.001(5)
C125 0.046(6) 0.077(7) 0.050(6) 0.014(5) 0.017(5) 0.011(5)
C126 0.042(5) 0.060(6) 0.048(6) 0.004(5) 0.016(5) 0.005(5)
C131 0.056(6) 0.074(7) 0.053(6) 0.011(5) 0.010(5) 0.023(5)
C132 0.061(6) 0.082(8) 0.067(7) 0.021(6) 0.023(6) 0.030(6)
C211 0.051(6) 0.058(6) 0.036(5) 0.001(4) 0.014(5) 0.008(5)
C212 0.056(6) 0.065(7) 0.039(5) 0.009(5) 0.011(5) 0.010(5)
C213 0.065(7) 0.070(7) 0.063(7) 0.009(6) 0.009(6) 0.019(6)
C214 0.084(9) 0.103(10) 0.053(7) 0.033(6) 0.023(6) 0.021(8)
C215 0.085(9) 0.100(10) 0.070(8) 0.030(7) 0.037(7) 0.017(8)
C216 0.060(7) 0.077(8) 0.061(7) 0.015(6) 0.018(5) 0.007(6)
C221 0.040(5) 0.058(6) 0.044(6) 0.002(5) 0.012(4) 0.010(5)
C222 0.052(6) 0.056(6) 0.043(5) -0.002(5) 0.011(5) 0.010(5)
C223 0.043(6) 0.067(7) 0.066(7) 0.011(6) 0.018(5) 0.006(5)
C224 0.038(5) 0.061(7) 0.052(6) 0.002(5) 0.017(5) 0.002(5)
C225 0.046(6) 0.063(7) 0.047(6) -0.008(5) 0.008(5) 0.009(5)
C226 0.042(5) 0.074(7) 0.049(6) 0.005(5) 0.014(5) 0.013(5)
C231 0.036(5) 0.070(7) 0.050(6) -0.004(5) 0.014(4) 0.015(5)
C232 0.049(6) 0.084(8) 0.050(6) 0.003(6) 0.013(5) 0.027(6)
Ru2 0.0323(4) 0.0654(6) 0.0450(5) 0.0075(4) 0.0092(3) 0.0055(4)
Cl21 0.0412(13) 0.0649(16) 0.0598(15) 0.0019(12) 0.0046(11) 0.0123(12)
Cl22 0.0424(14) 0.123(2) 0.0491(14) 0.0082(15) 0.0157(12) 0.0127(15)
Cl23 0.0450(14) 0.0791(19) 0.0680(16) 0.0230(14) 0.0002(12) 0.0045(13)
P3 0.0369(13) 0.0631(17) 0.0505(15) 0.0027(13) 0.0077(11) 0.0123(12)
P4 0.0350(13) 0.080(2) 0.0614(17) 0.0184(15) 0.0093(12) 0.0073(13)
N21 0.041(4) 0.055(5) 0.039(4) 0.007(4) 0.008(4) 0.010(4)
N22 0.033(4) 0.052(5) 0.042(4) -0.008(4) 0.010(3) 0.001(4)
C20 0.043(6) 0.072(7) 0.044(6) 0.012(5) 0.015(5) 0.008(5)
C21 0.031(5) 0.082(8) 0.046(6) 0.003(6) -0.001(5) 0.005(5)
C22 0.040(5) 0.059(6) 0.033(5) -0.002(5) 0.011(5) 0.009(5)
C23 0.039(5) 0.059(6) 0.050(6) 0.014(5) 0.014(5) 0.011(5)
C24 0.041(6) 0.065(7) 0.049(6) 0.000(5) 0.008(5) 0.015(5)
C25 0.031(5) 0.065(6) 0.041(5) 0.005(5) 0.012(4) 0.008(4)
C26 0.042(5) 0.051(6) 0.030(5) -0.006(4) 0.007(4) 0.003(4)
C27 0.039(5) 0.063(6) 0.044(5) -0.011(5) 0.012(4) -0.001(5)
C28 0.047(6) 0.058(6) 0.047(5) -0.015(5) 0.020(5) -0.001(5)
C29 0.043(5) 0.054(6) 0.041(5) 0.006(4) 0.023(4) 0.012(5)
C311 0.041(5) 0.061(7) 0.046(5) -0.005(5) 0.011(5) 0.013(5)
C312 0.042(6) 0.067(7) 0.058(6) 0.000(5) 0.007(5) 0.016(5)
C313 0.036(6) 0.082(8) 0.067(7) 0.011(6) 0.015(5) 0.018(5)
C314 0.054(6) 0.063(7) 0.065(7) -0.004(6) 0.019(6) 0.012(6)
C315 0.037(6) 0.074(7) 0.065(6) 0.000(6) 0.013(5) 0.017(5)
C316 0.054(6) 0.071(7) 0.049(6) 0.005(5) 0.015(5) 0.015(6)
C321 0.039(6) 0.058(7) 0.080(8) 0.000(6) 0.005(5) 0.008(5)
C322 0.060(7) 0.060(7) 0.091(8) -0.018(6) 0.026(6) 0.017(6)
C323 0.067(8) 0.109(11) 0.095(9) 0.004(9) 0.019(7) 0.030(8)
C324 0.080(8) 0.075(9) 0.106(10) 0.018(8) 0.035(8) 0.039(7)
C325 0.047(7) 0.088(10) 0.121(11) 0.031(8) -0.005(7) 0.009(6)
C326 0.044(6) 0.066(8) 0.094(8) 0.001(7) -0.007(6) 0.018(6)
C331 0.045(6) 0.081(7) 0.059(6) 0.016(6) 0.017(5) 0.015(5)
C332 0.036(5) 0.079(7) 0.062(6) 0.003(6) 0.005(5) 0.018(5)
C411 0.051(6) 0.084(8) 0.041(6) 0.007(6) 0.011(5) 0.013(6)
C412 0.035(5) 0.136(11) 0.046(6) 0.003(7) 0.018(5) 0.021(6)
C413 0.065(8) 0.176(14) 0.047(6) -0.006(8) 0.002(6) 0.050(9)
C414 0.045(7) 0.196(16) 0.052(7) 0.017(9) 0.019(6) 0.045(9)
C415 0.043(7) 0.140(12) 0.069(8) 0.022(8) 0.018(6) 0.023(7)
C416 0.038(6) 0.117(10) 0.091(8) 0.044(8) 0.012(6) 0.015(7)
C421 0.040(6) 0.093(9) 0.089(9) 0.042(7) 0.013(6) -0.001(6)
C422 0.058(7) 0.101(11) 0.129(11) 0.058(10) -0.004(8) 0.000(7)
C423 0.065(9) 0.124(13) 0.186(18) 0.084(13) 0.019(10) 0.013(8)
C424 0.065(10) 0.23(2) 0.161(17) 0.135(18) 0.049(11) 0.065(13)
C425 0.089(11) 0.157(16) 0.154(16) 0.091(15) 0.046(11) 0.052(11)
C426 0.064(7) 0.138(12) 0.086(9) 0.060(9) 0.033(7) 0.036(8)
C431 0.038(5) 0.070(7) 0.064(6) 0.004(6) 0.005(5) 0.006(5)
C432 0.027(5) 0.068(7) 0.054(6) 0.006(5) 0.001(4) 0.003(4)
Cl1S 0.066(2) 0.093(3) 0.057(2) 0.000(2) 0.0248(19) 0.017(2)
Cl2S 0.053(2) 0.092(3) 0.073(3) 0.001(2) 0.0081(19) 0.010(2)
C1S 0.045(8) 0.135(15) 0.157(16) -0.039(13) 0.037(10) 0.023(9)
O1W 0.050(8) 0.095(12) 0.069(9) -0.017(8) -0.018(7) 0.008(8)
O2S 0.045(8) 0.135(15) 0.157(16) -0.039(13) 0.037(10) 0.023(9)
C2S 0.04(3) 0.12(4) 0.07(3) -0.07(3) -0.02(2) 0.03(3)
O3S 0.049(13) 0.12(2) 0.059(15) 0.057(15) -0.041(12) -0.044(13)
C3S 0.012(13) 0.023(15) 0.07(2) 0.021(15) -0.005(13) -0.001(11)
O4S 0.050(8) 0.095(12) 0.069(9) -0.017(8) -0.018(7) 0.008(8)
C4S 0.10(3) 0.04(2) 0.20(5) 0.00(3) -0.01(3) 0.05(2)

loop_
_atom_type_symbol
_atom_type_description
_atom_type_scat_dispersion_real
_atom_type_scat_dispersion_imag
_atom_type_scat_source
C C 0.0033 0.0016 'International Tables Vol C Tables 4.2.6.8 and 6.1.1.4'
H H 0.0000 0.0000 'International Tables Vol C Tables 4.2.6.8 and 6.1.1.4'
Cl Cl 0.1484 0.1585 'International Tables Vol C Tables 4.2.6.8 and 6.1.1.4'
N N 0.0061 0.0033 'International Tables Vol C Tables 4.2.6.8 and 6.1.1.4'
P P 0.1023 0.0942 'International Tables Vol C Tables 4.2.6.8 and 6.1.1.4'
Ru Ru -1.2594 0.8363 'International Tables Vol C Tables 4.2.6.8 and 6.1.1.4'
Ni Ni 0.3393 1.1124 'International Tables Vol C Tables 4.2.6.8 and 6.1.1.4'
O O 0.0106 0.0060 'International Tables Vol C Tables 4.2.6.8 and 6.1.1.4'

loop_
_geom_angle_atom_site_label_1
_geom_angle_atom_site_label_2
_geom_angle_atom_site_label_3
_geom_angle
_geom_angle_site_symmetry_1
_geom_angle_site_symmetry_3
_geom_angle_publ_flag
N22 Ni N22 180.0(5) . 2_655 ?
N22 Ni N12 90.0(3) . . ?
N22 Ni N12 90.0(3) 2_655 . ?
N22 Ni N12 90.0(3) . 2_655 ?
N22 Ni N12 90.0(3) 2_655 2_655 ?
N12 Ni N12 180.0(6) . 2_655 ?
N11 Ru1 P2 173.29(19) . . ?
N11 Ru1 Cl11 85.8(2) . . ?
P2 Ru1 Cl11 94.11(9) . . ?
N11 Ru1 Cl13 86.2(2) . . ?
P2 Ru1 Cl13 94.60(9) . . ?
Cl11 Ru1 Cl13 169.53(8) . . ?
N11 Ru1 Cl12 85.00(18) . . ?
P2 Ru1 Cl12 88.30(8) . . ?
Cl11 Ru1 Cl12 92.10(8) . . ?
Cl13 Ru1 Cl12 93.97(9) . . ?
N11 Ru1 P1 94.12(18) . . ?
P2 Ru1 P1 92.58(8) . . ?
Cl11 Ru1 P1 87.11(9) . . ?
Cl13 Ru1 P1 86.70(9) . . ?
Cl12 Ru1 P1 178.86(9) . . ?
C121 P1 C111 100.2(4) . . ?
C121 P1 C131 101.8(5) . . ?
C111 P1 C131 103.1(5) . . ?
C121 P1 Ru1 122.7(3) . . ?
C111 P1 Ru1 111.1(3) . . ?
C131 P1 Ru1 115.3(3) . . ?
C231 P2 C211 103.1(5) . . ?
C231 P2 C221 101.3(4) . . ?
C211 P2 C221 100.2(4) . . ?
C231 P2 Ru1 118.0(3) . . ?
C211 P2 Ru1 115.2(3) . . ?
C221 P2 Ru1 116.5(3) . . ?
C14 N11 C10 118.9(8) . . ?
C14 N11 Ru1 123.7(6) . . ?
C10 N11 Ru1 117.3(6) . . ?
C16 N12 C19 104.0(6) . . ?
C16 N12 Ni 127.9(5) . . ?
C19 N12 Ni 128.1(5) . . ?
N11 C10 C11 120.7(9) . . ?
N11 C10 H10 119.6 . . ?
C11 C10 H10 119.6 . . ?
C12 C11 C10 121.6(9) . . ?
C12 C11 H11 119.2 . . ?
C10 C11 H11 119.2 . . ?
C13 C12 C11 116.2(8) . . ?
C13 C12 C15 124.4(9) . . ?
C11 C12 C15 119.3(9) . . ?
C12 C13 C14 121.0(9) . . ?
C12 C13 H13 119.5 . . ?
C14 C13 H13 119.5 . . ?
N11 C14 C13 121.4(9) . . ?
N11 C14 H14 119.3 . . ?
C13 C14 H14 119.3 . . ?
C16 C15 C29 122.6(7) . . ?
C16 C15 C12 118.4(7) . . ?
C29 C15 C12 118.9(7) . . ?
C15 C16 N12 125.7(7) . . ?
C15 C16 C17 123.4(8) . . ?
N12 C16 C17 110.8(7) . . ?
C18 C17 C16 107.1(8) . . ?
C18 C17 H17 126.5 . . ?
C16 C17 H17 126.5 . . ?
C17 C18 C19 108.3(8) . . ?
C17 C18 H18 125.9 . . ?
C19 C18 H18 125.9 . . ?
C25 C19 N12 126.2(7) . . ?
C25 C19 C18 124.0(8) . . ?
N12 C19 C18 109.8(7) . . ?
C112 C111 C116 119.6(9) . . ?
C112 C111 P1 118.0(8) . . ?
C116 C111 P1 122.3(8) . . ?
C113 C112 C111 116.7(11) . . ?
C113 C112 H112 121.6 . . ?
C111 C112 H112 121.6 . . ?
C114 C113 C112 122.4(11) . . ?
C114 C113 H113 118.8 . . ?
C112 C113 H113 118.8 . . ?
C115 C114 C113 120.7(11) . . ?
C115 C114 H114 119.7 . . ?
C113 C114 H114 119.7 . . ?
C114 C115 C116 121.1(12) . . ?
C114 C115 H115 119.4 . . ?
C116 C115 H115 119.4 . . ?
C115 C116 C111 119.4(11) . . ?
C115 C116 H116 120.3 . . ?
C111 C116 H116 120.3 . . ?
C126 C121 C122 117.7(9) . . ?
C126 C121 P1 124.2(7) . . ?
C122 C121 P1 118.2(8) . . ?
C123 C122 C121 119.9(10) . . ?
C123 C122 H122 120.1 . . ?
C121 C122 H122 120.1 . . ?
C124 C123 C122 121.1(10) . . ?
C124 C123 H123 119.4 . . ?
C122 C123 H123 119.4 . . ?
C123 C124 C125 119.9(10) . . ?
C123 C124 H124 120.0 . . ?
C125 C124 H124 120.0 . . ?
C124 C125 C126 121.0(10) . . ?
C124 C125 H125 119.5 . . ?
C126 C125 H125 119.5 . . ?
C125 C126 C121 120.3(9) . . ?
C125 C126 H126 119.9 . . ?
C121 C126 H126 119.9 . . ?
C132 C131 P1 119.3(7) . . ?
C132 C131 H13A 107.5 . . ?
P1 C131 H13A 107.5 . . ?
C132 C131 H13B 107.5 . . ?
P1 C131 H13B 107.5 . . ?
H13A C131 H13B 107.0 . . ?
C131 C132 C232 117.0(8) . . ?
C131 C132 H13C 108.0 . . ?
C232 C132 H13C 108.0 . . ?
C131 C132 H13D 108.0 . . ?
C232 C132 H13D 108.0 . . ?
H13C C132 H13D 107.3 . . ?
C212 C211 C216 118.8(10) . . ?
C212 C211 P2 118.6(7) . . ?
C216 C211 P2 122.1(8) . . ?
C213 C212 C211 119.5(9) . . ?
C213 C212 H212 120.2 . . ?
C211 C212 H212 120.2 . . ?
C214 C213 C212 122.4(11) . . ?
C214 C213 H213 118.8 . . ?
C212 C213 H213 118.8 . . ?
C213 C214 C215 118.9(11) . . ?
C213 C214 H214 120.5 . . ?
C215 C214 H214 120.5 . . ?
C214 C215 C216 120.0(11) . . ?
C214 C215 H215 120.0 . . ?
C216 C215 H215 120.0 . . ?
C215 C216 C211 120.3(11) . . ?
C215 C216 H216 119.8 . . ?
C211 C216 H216 119.8 . . ?
C222 C221 C226 119.1(8) . . ?
C222 C221 P2 121.8(7) . . ?
C226 C221 P2 119.0(7) . . ?
C221 C222 C223 120.2(9) . . ?
C221 C222 H222 119.9 . . ?
C223 C222 H222 119.9 . . ?
C224 C223 C222 120.4(9) . . ?
C224 C223 H223 119.8 . . ?
C222 C223 H223 119.8 . . ?
C225 C224 C223 119.4(9) . . ?
C225 C224 H224 120.3 . . ?
C223 C224 H224 120.3 . . ?
C224 C225 C226 120.4(9) . . ?
C224 C225 H225 119.8 . . ?
C226 C225 H225 119.8 . . ?
C221 C226 C225 120.4(9) . . ?
C221 C226 H226 119.8 . . ?
C225 C226 H226 119.8 . . ?
C232 C231 P2 116.0(6) . . ?
C232 C231 H23A 108.3 . . ?
P2 C231 H23A 108.3 . . ?
C232 C231 H23B 108.3 . . ?
P2 C231 H23B 108.3 . . ?
H23A C231 H23B 107.4 . . ?
C231 C232 C132 114.8(9) . . ?
C231 C232 H23C 108.6 . . ?
C132 C232 H23C 108.6 . . ?
C231 C232 H23D 108.6 . . ?
C132 C232 H23D 108.6 . . ?
H23C C232 H23D 107.5 . . ?
N21 Ru2 P4 175.3(2) . . ?
N21 Ru2 Cl21 87.7(2) . . ?
P4 Ru2 Cl21 89.47(10) . . ?
N21 Ru2 Cl23 87.4(2) . . ?
P4 Ru2 Cl23 95.56(10) . . ?
Cl21 Ru2 Cl23 174.47(9) . . ?
N21 Ru2 Cl22 84.34(19) . . ?
P4 Ru2 Cl22 92.15(9) . . ?
Cl21 Ru2 Cl22 93.68(10) . . ?
Cl23 Ru2 Cl22 88.44(11) . . ?
N21 Ru2 P3 92.04(19) . . ?
P4 Ru2 P3 91.69(9) . . ?
Cl21 Ru2 P3 90.62(9) . . ?
Cl23 Ru2 P3 86.94(10) . . ?
Cl22 Ru2 P3 174.25(9) . . ?
C311 P3 C331 102.7(5) . . ?
C311 P3 C321 98.3(4) . . ?
C331 P3 C321 102.4(5) . . ?
C311 P3 Ru2 111.6(3) . . ?
C331 P3 Ru2 115.0(3) . . ?
C321 P3 Ru2 123.7(4) . . ?
C421 P4 C411 97.1(5) . . ?
C421 P4 C431 102.3(5) . . ?
C411 P4 C431 102.1(4) . . ?
C421 P4 Ru2 116.3(3) . . ?
C411 P4 Ru2 118.6(4) . . ?
C431 P4 Ru2 117.3(3) . . ?
C24 N21 C20 117.0(8) . . ?
C24 N21 Ru2 120.8(6) . . ?
C20 N21 Ru2 122.1(6) . . ?
C29 N22 C26 104.5(6) . . ?
C29 N22 Ni 128.2(5) . . ?
C26 N22 Ni 127.3(5) . . ?
N21 C20 C21 121.4(9) . . ?
N21 C20 H20 119.3 . . ?
C21 C20 H20 119.3 . . ?
C22 C21 C20 121.3(9) . . ?
C22 C21 H21 119.3 . . ?
C20 C21 H21 119.3 . . ?
C21 C22 C23 117.1(8) . . ?
C21 C22 C25 123.1(8) . . ?
C23 C22 C25 119.8(9) . . ?
C24 C23 C22 118.5(9) . . ?
C24 C23 H23 120.7 . . ?
C22 C23 H23 120.7 . . ?
N21 C24 C23 124.8(9) . . ?
N21 C24 H24 117.6 . . ?
C23 C24 H24 117.6 . . ?
C19 C25 C26 121.9(8) . 2_655 ?
C19 C25 C22 120.1(7) . . ?
C26 C25 C22 118.1(7) 2_655 . ?
C25 C26 N22 126.6(7) 2_655 . ?
C25 C26 C27 123.3(8) 2_655 . ?
N22 C26 C27 110.1(7) . . ?
C28 C27 C26 107.7(8) . . ?
C28 C27 H27 126.1 . . ?
C26 C27 H27 126.1 . . ?
C27 C28 C29 106.5(7) . . ?
C27 C28 H28 126.8 . . ?
C29 C28 H28 126.8 . . ?
N22 C29 C15 125.4(7) . . ?
N22 C29 C28 111.2(7) . . ?
C15 C29 C28 123.4(7) . . ?
C316 C311 C312 119.0(9) . . ?
C316 C311 P3 119.0(8) . . ?
C312 C311 P3 122.0(8) . . ?
C313 C312 C311 121.6(10) . . ?
C313 C312 H312 119.2 . . ?
C311 C312 H312 119.2 . . ?
C312 C313 C314 119.9(11) . . ?
C312 C313 H313 120.1 . . ?
C314 C313 H313 120.1 . . ?
C313 C314 C315 120.5(9) . . ?
C313 C314 H314 119.7 . . ?
C315 C314 H314 119.7 . . ?
C316 C315 C314 118.0(10) . . ?
C316 C315 H315 121.0 . . ?
C314 C315 H315 121.0 . . ?
C311 C316 C315 121.1(10) . . ?
C311 C316 H316 119.5 . . ?
C315 C316 H316 119.5 . . ?
C322 C321 C326 121.8(10) . . ?
C322 C321 P3 116.6(9) . . ?
C326 C321 P3 121.5(8) . . ?
C321 C322 C323 120.6(12) . . ?
C321 C322 H322 119.7 . . ?
C323 C322 H322 119.7 . . ?
C324 C323 C322 118.3(12) . . ?
C324 C323 H323 120.8 . . ?
C322 C323 H323 120.8 . . ?
C323 C324 C325 123.7(12) . . ?
C323 C324 H324 118.1 . . ?
C325 C324 H324 118.1 . . ?
C324 C325 C326 117.7(12) . . ?
C324 C325 H325 121.2 . . ?
C326 C325 H325 121.2 . . ?
C321 C326 C325 117.6(11) . . ?
C321 C326 H326 121.2 . . ?
C325 C326 H326 121.2 . . ?
C332 C331 P3 118.7(7) . . ?
C332 C331 H33A 107.6 . . ?
P3 C331 H33A 107.6 . . ?
C332 C331 H33B 107.6 . . ?
P3 C331 H33B 107.6 . . ?
H33A C331 H33B 107.1 . . ?
C432 C332 C331 115.0(7) . . ?
C432 C332 H33C 108.5 . . ?
C331 C332 H33C 108.5 . . ?
C432 C332 H33D 108.5 . . ?
C331 C332 H33D 108.5 . . ?
H33C C332 H33D 107.5 . . ?
C412 C411 C416 118.5(10) . . ?
C412 C411 P4 123.8(8) . . ?
C416 C411 P4 117.6(9) . . ?
C411 C412 C413 122.2(11) . . ?
C411 C412 H412 118.9 . . ?
C413 C412 H412 118.9 . . ?
C412 C413 C414 116.3(12) . . ?
C412 C413 H413 121.8 . . ?
C414 C413 H413 121.8 . . ?
C415 C414 C413 121.6(11) . . ?
C415 C414 H414 119.2 . . ?
C413 C414 H414 119.2 . . ?
C414 C415 C416 120.3(12) . . ?
C414 C415 H415 119.9 . . ?
C416 C415 H415 119.9 . . ?
C415 C416 C411 121.1(12) . . ?
C415 C416 H416 119.5 . . ?
C411 C416 H416 119.5 . . ?
C426 C421 C422 119.4(12) . . ?
C426 C421 P4 117.1(10) . . ?
C422 C421 P4 123.3(10) . . ?
C423 C422 C421 119.8(14) . . ?
C423 C422 H422 120.1 . . ?
C421 C422 H422 120.1 . . ?
C422 C423 C424 118.6(17) . . ?
C422 C423 H423 120.7 . . ?
C424 C423 H423 120.7 . . ?
C425 C424 C423 122.3(18) . . ?
C425 C424 H424 118.9 . . ?
C423 C424 H424 118.9 . . ?
C424 C425 C426 116.9(17) . . ?
C424 C425 H425 121.5 . . ?
C426 C425 H425 121.5 . . ?
C421 C426 C425 122.9(15) . . ?
C421 C426 H426 118.6 . . ?
C425 C426 H426 118.6 . . ?
C432 C431 P4 117.8(7) . . ?
C432 C431 H43A 107.9 . . ?
P4 C431 H43A 107.9 . . ?
C432 C431 H43B 107.9 . . ?
P4 C431 H43B 107.9 . . ?
H43A C431 H43B 107.2 . . ?
C332 C432 C431 113.6(8) . . ?
C332 C432 H43C 108.9 . . ?
C431 C432 H43C 108.9 . . ?
C332 C432 H43D 108.9 . . ?
C431 C432 H43D 108.9 . . ?
H43C C432 H43D 107.7 . . ?
Cl1S C1S Cl2S 116.6(11) . . ?
Cl1S C1S H11S 108.5 . . ?
Cl2S C1S H11S 108.7 . . ?
Cl1S C1S H12S 107.5 . . ?
Cl2S C1S H12S 107.7 . . ?
H11S C1S H12S 107.4 . . ?
H11W O1W H12W 107.7 . . ?
C2S O2S H2S 105.4 . . ?
O2S C2S H21S 113.7 . . ?
O2S C2S H22S 105.2 . . ?
H21S C2S H22S 109.5 . . ?
O2S C2S H23S 109.3 . . ?
H21S C2S H23S 109.5 . . ?
H22S C2S H23S 109.5 . . ?
C3S O3S H3S 110.6 . . ?
O3S C3S H31S 107.6 . . ?
O3S C3S H32S 109.6 . . ?
H31S C3S H32S 109.5 . . ?
O3S C3S H33S 111.3 . . ?
H31S C3S H33S 109.5 . . ?
H32S C3S H33S 109.5 . . ?
C4S O4S H33S 166.8 . . ?
C4S O4S H4S 111.9 . . ?
H33S O4S H4S 63.1 . . ?
O4S C4S H41S 111.0 . . ?
O4S C4S H42S 110.9 . . ?
H41S C4S H42S 109.5 . . ?
O4S C4S H43S 106.4 . . ?
H41S C4S H43S 109.5 . . ?
H42S C4S H43S 109.5 . . ?

loop_
_geom_bond_atom_site_label_1
_geom_bond_atom_site_label_2
_geom_bond_distance
_geom_bond_site_symmetry_2
_geom_bond_publ_flag
Ni N22 1.955(6) . ?
Ni N22 1.955(6) 2_655 ?
Ni N12 1.955(7) . ?
Ni N12 1.955(7) 2_655 ?
Ru1 N11 2.244(7) . ?
Ru1 P2 2.332(2) . ?
Ru1 Cl11 2.335(3) . ?
Ru1 Cl13 2.336(3) . ?
Ru1 Cl12 2.383(2) . ?
Ru1 P1 2.389(2) . ?
P1 C121 1.815(10) . ?
P1 C111 1.821(10) . ?
P1 C131 1.839(10) . ?
P2 C231 1.827(9) . ?
P2 C211 1.830(10) . ?
P2 C221 1.855(9) . ?
N11 C14 1.329(11) . ?
N11 C10 1.335(11) . ?
N12 C16 1.389(10) . ?
N12 C19 1.396(10) . ?
C10 C11 1.394(12) . ?
C10 H10 0.9500 . ?
C11 C12 1.369(12) . ?
C11 H11 0.9500 . ?
C12 C13 1.364(12) . ?
C12 C15 1.482(11) . ?
C13 C14 1.397(11) . ?
C13 H13 0.9500 . ?
C14 H14 0.9500 . ?
C15 C16 1.373(11) . ?
C15 C29 1.399(11) . ?
C16 C17 1.426(12) . ?
C17 C18 1.328(12) . ?
C17 H17 0.9500 . ?
C18 C19 1.428(11) . ?
C18 H18 0.9500 . ?
C19 C25 1.365(11) . ?
C111 C112 1.423(14) . ?
C111 C116 1.431(14) . ?
C112 C113 1.416(13) . ?
C112 H112 0.9500 . ?
C113 C114 1.364(15) . ?
C113 H113 0.9500 . ?
C114 C115 1.356(16) . ?
C114 H114 0.9500 . ?
C115 C116 1.385(14) . ?
C115 H115 0.9500 . ?
C116 H116 0.9500 . ?
C121 C126 1.399(13) . ?
C121 C122 1.423(13) . ?
C122 C123 1.384(13) . ?
C122 H122 0.9500 . ?
C123 C124 1.359(14) . ?
C123 H123 0.9500 . ?
C124 C125 1.369(12) . ?
C124 H124 0.9500 . ?
C125 C126 1.384(12) . ?
C125 H125 0.9500 . ?
C126 H126 0.9500 . ?
C131 C132 1.548(12) . ?
C131 H13A 0.9900 . ?
C131 H13B 0.9900 . ?
C132 C232 1.550(12) . ?
C132 H13C 0.9900 . ?
C132 H13D 0.9900 . ?
C211 C212 1.387(13) . ?
C211 C216 1.401(13) . ?
C212 C213 1.378(13) . ?
C212 H212 0.9500 . ?
C213 C214 1.365(14) . ?
C213 H213 0.9500 . ?
C214 C215 1.383(16) . ?
C214 H214 0.9500 . ?
C215 C216 1.396(15) . ?
C215 H215 0.9500 . ?
C216 H216 0.9500 . ?
C221 C222 1.359(12) . ?
C221 C226 1.384(12) . ?
C222 C223 1.403(12) . ?
C222 H222 0.9500 . ?
C223 C224 1.371(12) . ?
C223 H223 0.9500 . ?
C224 C225 1.359(13) . ?
C224 H224 0.9500 . ?
C225 C226 1.393(12) . ?
C225 H225 0.9500 . ?
C226 H226 0.9500 . ?
C231 C232 1.521(13) . ?
C231 H23A 0.9900 . ?
C231 H23B 0.9900 . ?
C232 H23C 0.9900 . ?
C232 H23D 0.9900 . ?
Ru2 N21 2.217(7) . ?
Ru2 P4 2.336(3) . ?
Ru2 Cl21 2.339(3) . ?
Ru2 Cl23 2.339(3) . ?
Ru2 Cl22 2.387(2) . ?
Ru2 P3 2.390(2) . ?
P3 C311 1.829(9) . ?
P3 C331 1.836(10) . ?
P3 C321 1.838(11) . ?
P4 C421 1.798(12) . ?
P4 C411 1.823(11) . ?
P4 C431 1.823(9) . ?
N21 C24 1.333(12) . ?
N21 C20 1.344(11) . ?
N22 C29 1.376(10) . ?
N22 C26 1.393(10) . ?
C20 C21 1.390(12) . ?
C20 H20 0.9500 . ?
C21 C22 1.373(13) . ?
C21 H21 0.9500 . ?
C22 C23 1.391(12) . ?
C22 C25 1.507(12) . ?
C23 C24 1.376(12) . ?
C23 H23 0.9500 . ?
C24 H24 0.9500 . ?
C25 C26 1.392(11) 2_655 ?
C26 C25 1.392(11) 2_655 ?
C26 C27 1.425(11) . ?
C27 C28 1.351(12) . ?
C27 H27 0.9500 . ?
C28 C29 1.430(11) . ?
C28 H28 0.9500 . ?
C311 C316 1.387(13) . ?
C311 C312 1.390(13) . ?
C312 C313 1.361(12) . ?
C312 H312 0.9500 . ?
C313 C314 1.376(14) . ?
C313 H313 0.9500 . ?
C314 C315 1.424(14) . ?
C314 H314 0.9500 . ?
C315 C316 1.390(12) . ?
C315 H315 0.9500 . ?
C316 H316 0.9500 . ?
C321 C322 1.382(14) . ?
C321 C326 1.393(15) . ?
C322 C323 1.413(16) . ?
C322 H322 0.9500 . ?
C323 C324 1.365(17) . ?
C323 H323 0.9500 . ?
C324 C325 1.384(16) . ?
C324 H324 0.9500 . ?
C325 C326 1.479(15) . ?
C325 H325 0.9500 . ?
C326 H326 0.9500 . ?
C331 C332 1.555(12) . ?
C331 H33A 0.9900 . ?
C331 H33B 0.9900 . ?
C332 C432 1.521(12) . ?
C332 H33C 0.9900 . ?
C332 H33D 0.9900 . ?
C411 C412 1.364(15) . ?
C411 C416 1.412(13) . ?
C412 C413 1.424(14) . ?
C412 H412 0.9500 . ?
C413 C414 1.435(17) . ?
C413 H413 0.9500 . ?
C414 C415 1.348(17) . ?
C414 H414 0.9500 . ?
C415 C416 1.380(15) . ?
C415 H415 0.9500 . ?
C416 H416 0.9500 . ?
C421 C426 1.382(15) . ?
C421 C422 1.416(17) . ?
C422 C423 1.396(18) . ?
C422 H422 0.9500 . ?
C423 C424 1.44(2) . ?
C423 H423 0.9500 . ?
C424 C425 1.38(2) . ?
C424 H424 0.9500 . ?
C425 C426 1.409(18) . ?
C425 H425 0.9500 . ?
C426 H426 0.9500 . ?
C431 C432 1.536(13) . ?
C431 H43A 0.9900 . ?
C431 H43B 0.9900 . ?
C432 H43C 0.9900 . ?
C432 H43D 0.9900 . ?
Cl1S C1S 1.658(18) . ?
Cl2S C1S 1.720(17) . ?
C1S H11S 0.9900 . ?
C1S H12S 0.9900 . ?
O1W H11W 0.9500 . ?
O1W H12W 0.9500 . ?
O2S C2S 1.39(4) . ?
O2S H2S 0.8400 . ?
C2S H21S 0.9800 . ?
C2S H22S 0.9800 . ?
C2S H23S 0.9800 . ?
O3S C3S 1.36(3) . ?
O3S H3S 0.8400 . ?
C3S H31S 0.9800 . ?
C3S H32S 0.9800 . ?
C3S H33S 0.9800 . ?
O4S C4S 1.455(19) . ?
O4S H33S 0.4066 . ?
O4S H4S 0.8200 . ?
C4S H41S 0.9600 . ?
C4S H42S 0.9600 . ?
C4S H43S 0.9600 . ?

loop_
_geom_torsion_atom_site_label_1
_geom_torsion_atom_site_label_2
_geom_torsion_atom_site_label_3
_geom_torsion_atom_site_label_4
_geom_torsion
_geom_torsion_site_symmetry_1
_geom_torsion_site_symmetry_2
_geom_torsion_site_symmetry_3
_geom_torsion_site_symmetry_4
_geom_torsion_publ_flag
N11 Ru1 P1 C121 125.4(4) . . . . ?
P2 Ru1 P1 C121 -54.2(4) . . . . ?
Cl11 Ru1 P1 C121 39.8(4) . . . . ?
Cl13 Ru1 P1 C121 -148.7(4) . . . . ?
Cl12 Ru1 P1 C121 86(5) . . . . ?
N11 Ru1 P1 C111 7.1(5) . . . . ?
P2 Ru1 P1 C111 -172.5(4) . . . . ?
Cl11 Ru1 P1 C111 -78.5(4) . . . . ?
Cl13 Ru1 P1 C111 93.0(4) . . . . ?
Cl12 Ru1 P1 C111 -32(5) . . . . ?
N11 Ru1 P1 C131 -109.8(4) . . . . ?
P2 Ru1 P1 C131 70.6(3) . . . . ?
Cl11 Ru1 P1 C131 164.6(3) . . . . ?
Cl13 Ru1 P1 C131 -23.8(3) . . . . ?
Cl12 Ru1 P1 C131 -149(5) . . . . ?
N11 Ru1 P2 C231 162.4(19) . . . . ?
Cl11 Ru1 P2 C231 -108.4(4) . . . . ?
Cl13 Ru1 P2 C231 65.8(4) . . . . ?
Cl12 Ru1 P2 C231 159.6(4) . . . . ?
P1 Ru1 P2 C231 -21.1(4) . . . . ?
N11 Ru1 P2 C211 -75.3(19) . . . . ?
Cl11 Ru1 P2 C211 13.9(3) . . . . ?
Cl13 Ru1 P2 C211 -171.9(3) . . . . ?
Cl12 Ru1 P2 C211 -78.1(3) . . . . ?
P1 Ru1 P2 C211 101.2(3) . . . . ?
N11 Ru1 P2 C221 42(2) . . . . ?
Cl11 Ru1 P2 C221 130.8(4) . . . . ?
Cl13 Ru1 P2 C221 -55.1(4) . . . . ?
Cl12 Ru1 P2 C221 38.8(4) . . . . ?
P1 Ru1 P2 C221 -141.9(4) . . . . ?
P2 Ru1 N11 C14 -125.8(18) . . . . ?
Cl11 Ru1 N11 C14 144.5(6) . . . . ?
Cl13 Ru1 N11 C14 -28.7(6) . . . . ?
Cl12 Ru1 N11 C14 -123.1(6) . . . . ?
P1 Ru1 N11 C14 57.7(6) . . . . ?
P2 Ru1 N11 C10 51(2) . . . . ?
Cl11 Ru1 N11 C10 -39.0(6) . . . . ?
Cl13 Ru1 N11 C10 147.8(6) . . . . ?
Cl12 Ru1 N11 C10 53.5(6) . . . . ?
P1 Ru1 N11 C10 -125.8(6) . . . . ?
N22 Ni N12 C16 177.1(8) 2_655 . . . ?
N22 Ni N12 C16 -2.9(8) . . . . ?
N12 Ni N12 C16 -35(100) 2_655 . . . ?
N22 Ni N12 C19 0.0(8) 2_655 . . . ?
N22 Ni N12 C19 -180.0(8) . . . . ?
N12 Ni N12 C19 148(100) 2_655 . . . ?
C14 N11 C10 C11 -2.3(12) . . . . ?
Ru1 N11 C10 C11 -179.0(6) . . . . ?
N11 C10 C11 C12 -0.7(13) . . . . ?
C10 C11 C12 C13 2.4(13) . . . . ?
C10 C11 C12 C15 -176.9(7) . . . . ?
C11 C12 C13 C14 -1.3(12) . . . . ?
C15 C12 C13 C14 178.0(8) . . . . ?
C10 N11 C14 C13 3.5(12) . . . . ?
Ru1 N11 C14 C13 180.0(6) . . . . ?
C12 C13 C14 N11 -1.7(13) . . . . ?
C13 C12 C15 C16 -93.3(12) . . . . ?
C11 C12 C15 C16 86.0(11) . . . . ?
C13 C12 C15 C29 84.7(11) . . . . ?
C11 C12 C15 C29 -96.0(11) . . . . ?
C29 C15 C16 N12 0.6(16) . . . . ?
C12 C15 C16 N12 178.5(9) . . . . ?
C29 C15 C16 C17 -179.4(10) . . . . ?
C12 C15 C16 C17 -1.5(15) . . . . ?
C19 N12 C16 C15 -179.2(10) . . . . ?
Ni N12 C16 C15 3.2(15) . . . . ?
C19 N12 C16 C17 0.8(11) . . . . ?
Ni N12 C16 C17 -176.8(7) . . . . ?
C15 C16 C17 C18 178.2(10) . . . . ?
N12 C16 C17 C18 -1.8(13) . . . . ?
C16 C17 C18 C19 2.0(13) . . . . ?
C16 N12 C19 C25 -178.3(10) . . . . ?
Ni N12 C19 C25 -0.7(14) . . . . ?
C16 N12 C19 C18 0.4(11) . . . . ?
Ni N12 C19 C18 178.1(7) . . . . ?
C17 C18 C19 C25 177.2(10) . . . . ?
C17 C18 C19 N12 -1.6(12) . . . . ?
C121 P1 C111 C112 -52.3(8) . . . . ?
C131 P1 C111 C112 -157.1(7) . . . . ?
Ru1 P1 C111 C112 78.8(7) . . . . ?
C121 P1 C111 C116 131.2(8) . . . . ?
C131 P1 C111 C116 26.4(8) . . . . ?
Ru1 P1 C111 C116 -97.7(7) . . . . ?
C116 C111 C112 C113 -1.4(13) . . . . ?
P1 C111 C112 C113 -177.9(6) . . . . ?
C111 C112 C113 C114 1.2(14) . . . . ?
C112 C113 C114 C115 -1.2(16) . . . . ?
C113 C114 C115 C116 1.4(17) . . . . ?
C114 C115 C116 C111 -1.6(16) . . . . ?
C112 C111 C116 C115 1.6(14) . . . . ?
P1 C111 C116 C115 178.1(7) . . . . ?
C111 P1 C121 C126 124.3(8) . . . . ?
C131 P1 C121 C126 -129.9(8) . . . . ?
Ru1 P1 C121 C126 0.8(10) . . . . ?
C111 P1 C121 C122 -56.7(9) . . . . ?
C131 P1 C121 C122 49.1(8) . . . . ?
Ru1 P1 C121 C122 179.9(6) . . . . ?
C126 C121 C122 C123 -0.6(14) . . . . ?
P1 C121 C122 C123 -179.7(8) . . . . ?
C121 C122 C123 C124 -0.7(16) . . . . ?
C122 C123 C124 C125 2.3(16) . . . . ?
C123 C124 C125 C126 -2.7(15) . . . . ?
C124 C125 C126 C121 1.3(14) . . . . ?
C122 C121 C126 C125 0.3(14) . . . . ?
P1 C121 C126 C125 179.4(7) . . . . ?
C121 P1 C131 C132 56.8(8) . . . . ?
C111 P1 C131 C132 160.3(7) . . . . ?
Ru1 P1 C131 C132 -78.4(8) . . . . ?
P1 C131 C132 C232 57.9(12) . . . . ?
C231 P2 C211 C212 -171.2(7) . . . . ?
C221 P2 C211 C212 -67.0(8) . . . . ?
Ru1 P2 C211 C212 58.8(8) . . . . ?
C231 P2 C211 C216 0.6(8) . . . . ?
C221 P2 C211 C216 104.8(8) . . . . ?
Ru1 P2 C211 C216 -129.4(7) . . . . ?
C216 C211 C212 C213 0.1(13) . . . . ?
P2 C211 C212 C213 172.1(7) . . . . ?
C211 C212 C213 C214 0.1(15) . . . . ?
C212 C213 C214 C215 0.0(17) . . . . ?
C213 C214 C215 C216 -0.3(18) . . . . ?
C214 C215 C216 C211 0.5(17) . . . . ?
C212 C211 C216 C215 -0.4(14) . . . . ?
P2 C211 C216 C215 -172.1(8) . . . . ?
C231 P2 C221 C222 -94.6(8) . . . . ?
C211 P2 C221 C222 159.7(8) . . . . ?
Ru1 P2 C221 C222 34.8(9) . . . . ?
C231 P2 C221 C226 80.8(8) . . . . ?
C211 P2 C221 C226 -24.9(8) . . . . ?
Ru1 P2 C221 C226 -149.8(6) . . . . ?
C226 C221 C222 C223 1.0(14) . . . . ?
P2 C221 C222 C223 176.4(7) . . . . ?
C221 C222 C223 C224 1.8(14) . . . . ?
C222 C223 C224 C225 -2.4(15) . . . . ?
C223 C224 C225 C226 0.3(15) . . . . ?
C222 C221 C226 C225 -3.1(14) . . . . ?
P2 C221 C226 C225 -178.7(7) . . . . ?
C224 C225 C226 C221 2.5(14) . . . . ?
C211 P2 C231 C232 -179.9(7) . . . . ?
C221 P2 C231 C232 76.7(7) . . . . ?
Ru1 P2 C231 C232 -51.7(8) . . . . ?
P2 C231 C232 C132 107.4(8) . . . . ?
C131 C132 C232 C231 -81.0(11) . . . . ?
N21 Ru2 P3 C311 9.9(5) . . . . ?
P4 Ru2 P3 C311 -172.9(4) . . . . ?
Cl21 Ru2 P3 C311 97.6(4) . . . . ?
Cl23 Ru2 P3 C311 -77.5(4) . . . . ?
Cl22 Ru2 P3 C311 -40.9(12) . . . . ?
N21 Ru2 P3 C331 -106.6(4) . . . . ?
P4 Ru2 P3 C331 70.6(4) . . . . ?
Cl21 Ru2 P3 C331 -18.9(4) . . . . ?
Cl23 Ru2 P3 C331 166.0(4) . . . . ?
Cl22 Ru2 P3 C331 -157.4(10) . . . . ?
N21 Ru2 P3 C321 126.7(4) . . . . ?
P4 Ru2 P3 C321 -56.1(4) . . . . ?
Cl21 Ru2 P3 C321 -145.6(4) . . . . ?
Cl23 Ru2 P3 C321 39.3(4) . . . . ?
Cl22 Ru2 P3 C321 75.9(11) . . . . ?
N21 Ru2 P4 C421 -115(3) . . . . ?
Cl21 Ru2 P4 C421 -167.3(5) . . . . ?
Cl23 Ru2 P4 C421 15.0(5) . . . . ?
Cl22 Ru2 P4 C421 -73.6(5) . . . . ?
P3 Ru2 P4 C421 102.1(5) . . . . ?
N21 Ru2 P4 C411 0(3) . . . . ?
Cl21 Ru2 P4 C411 -52.0(4) . . . . ?
Cl23 Ru2 P4 C411 130.3(4) . . . . ?
Cl22 Ru2 P4 C411 41.6(4) . . . . ?
P3 Ru2 P4 C411 -142.6(4) . . . . ?
N21 Ru2 P4 C431 124(3) . . . . ?
Cl21 Ru2 P4 C431 71.3(4) . . . . ?
Cl23 Ru2 P4 C431 -106.4(4) . . . . ?
Cl22 Ru2 P4 C431 165.0(4) . . . . ?
P3 Ru2 P4 C431 -19.3(4) . . . . ?
P4 Ru2 N21 C24 -81(3) . . . . ?
Cl21 Ru2 N21 C24 -28.5(6) . . . . ?
Cl23 Ru2 N21 C24 148.9(7) . . . . ?
Cl22 Ru2 N21 C24 -122.4(7) . . . . ?
P3 Ru2 N21 C24 62.1(7) . . . . ?
P4 Ru2 N21 C20 94(3) . . . . ?
Cl21 Ru2 N21 C20 146.5(7) . . . . ?
Cl23 Ru2 N21 C20 -36.2(7) . . . . ?
Cl22 Ru2 N21 C20 52.5(7) . . . . ?
P3 Ru2 N21 C20 -123.0(7) . . . . ?
N22 Ni N22 C29 -158(100) 2_655 . . . ?
N12 Ni N22 C29 -0.2(8) . . . . ?
N12 Ni N22 C29 179.8(8) 2_655 . . . ?
N22 Ni N22 C26 23(100) 2_655 . . . ?
N12 Ni N22 C26 -179.6(8) . . . . ?
N12 Ni N22 C26 0.4(8) 2_655 . . . ?
C24 N21 C20 C21 1.1(13) . . . . ?
Ru2 N21 C20 C21 -174.0(7) . . . . ?
N21 C20 C21 C22 -0.8(14) . . . . ?
C20 C21 C22 C23 0.4(13) . . . . ?
C20 C21 C22 C25 179.0(8) . . . . ?
C21 C22 C23 C24 -0.2(13) . . . . ?
C25 C22 C23 C24 -178.9(8) . . . . ?
C20 N21 C24 C23 -1.0(13) . . . . ?
Ru2 N21 C24 C23 174.2(7) . . . . ?
C22 C23 C24 N21 0.6(14) . . . . ?
N12 C19 C25 C26 1.8(16) . . . 2_655 ?
C18 C19 C25 C26 -176.9(9) . . . 2_655 ?
N12 C19 C25 C22 -177.3(9) . . . . ?
C18 C19 C25 C22 4.0(15) . . . . ?
C21 C22 C25 C19 -68.8(13) . . . . ?
C23 C22 C25 C19 109.8(10) . . . . ?
C21 C22 C25 C26 112.1(10) . . . 2_655 ?
C23 C22 C25 C26 -69.4(12) . . . 2_655 ?
C29 N22 C26 C25 179.0(9) . . . 2_655 ?
Ni N22 C26 C25 -1.5(14) . . . 2_655 ?
C29 N22 C26 C27 -0.9(10) . . . . ?
Ni N22 C26 C27 178.6(6) . . . . ?
C25 C26 C27 C28 -179.1(9) 2_655 . . . ?
N22 C26 C27 C28 0.8(12) . . . . ?
C26 C27 C28 C29 -0.3(12) . . . . ?
C26 N22 C29 C15 -177.0(9) . . . . ?
Ni N22 C29 C15 3.5(14) . . . . ?
C26 N22 C29 C28 0.8(10) . . . . ?
Ni N22 C29 C28 -178.7(7) . . . . ?
C16 C15 C29 N22 -4.0(15) . . . . ?
C12 C15 C29 N22 178.1(9) . . . . ?
C16 C15 C29 C28 178.4(10) . . . . ?
C12 C15 C29 C28 0.6(14) . . . . ?
C27 C28 C29 N22 -0.3(12) . . . . ?
C27 C28 C29 C15 177.5(9) . . . . ?
C331 P3 C311 C316 -163.8(7) . . . . ?
C321 P3 C311 C316 -58.9(8) . . . . ?
Ru2 P3 C311 C316 72.4(7) . . . . ?
C331 P3 C311 C312 16.6(9) . . . . ?
C321 P3 C311 C312 121.5(8) . . . . ?
Ru2 P3 C311 C312 -107.1(7) . . . . ?
C316 C311 C312 C313 1.6(14) . . . . ?
P3 C311 C312 C313 -178.8(7) . . . . ?
C311 C312 C313 C314 0.6(14) . . . . ?
C312 C313 C314 C315 -2.5(14) . . . . ?
C313 C314 C315 C316 2.1(14) . . . . ?
C312 C311 C316 C315 -1.9(13) . . . . ?
P3 C311 C316 C315 178.5(7) . . . . ?
C314 C315 C316 C311 0.1(13) . . . . ?
C311 P3 C321 C322 -54.3(9) . . . . ?
C331 P3 C321 C322 50.8(8) . . . . ?
Ru2 P3 C321 C322 -177.3(6) . . . . ?
C311 P3 C321 C326 122.5(8) . . . . ?
C331 P3 C321 C326 -132.4(8) . . . . ?
Ru2 P3 C321 C326 -0.5(9) . . . . ?
C326 C321 C322 C323 2.2(16) . . . . ?
P3 C321 C322 C323 179.0(8) . . . . ?
C321 C322 C323 C324 -5.1(17) . . . . ?
C322 C323 C324 C325 7.0(18) . . . . ?
C323 C324 C325 C326 -5.6(17) . . . . ?
C322 C321 C326 C325 -0.8(14) . . . . ?
P3 C321 C326 C325 -177.4(7) . . . . ?
C324 C325 C326 C321 2.3(14) . . . . ?
C311 P3 C331 C332 155.8(7) . . . . ?
C321 P3 C331 C332 54.1(8) . . . . ?
Ru2 P3 C331 C332 -82.8(8) . . . . ?
P3 C331 C332 C432 62.7(11) . . . . ?
C421 P4 C411 C412 129.0(10) . . . . ?
C431 P4 C411 C412 -126.8(10) . . . . ?
Ru2 P4 C411 C412 3.8(11) . . . . ?
C421 P4 C411 C416 -47.7(9) . . . . ?
C431 P4 C411 C416 56.5(9) . . . . ?
Ru2 P4 C411 C416 -172.9(7) . . . . ?
C416 C411 C412 C413 0.2(16) . . . . ?
P4 C411 C412 C413 -176.6(8) . . . . ?
C411 C412 C413 C414 0.1(17) . . . . ?
C412 C413 C414 C415 -1.7(18) . . . . ?
C413 C414 C415 C416 3(2) . . . . ?
C414 C415 C416 C411 -2.6(18) . . . . ?
C412 C411 C416 C415 1.0(16) . . . . ?
P4 C411 C416 C415 178.0(9) . . . . ?
C411 P4 C421 C426 -62.5(9) . . . . ?
C431 P4 C421 C426 -166.6(8) . . . . ?
Ru2 P4 C421 C426 64.3(9) . . . . ?
C411 P4 C421 C422 111.5(10) . . . . ?
C431 P4 C421 C422 7.5(11) . . . . ?
Ru2 P4 C421 C422 -121.6(9) . . . . ?
C426 C421 C422 C423 2.9(17) . . . . ?
P4 C421 C422 C423 -171.0(9) . . . . ?
C421 C422 C423 C424 1.2(19) . . . . ?
C422 C423 C424 C425 -5(2) . . . . ?
C423 C424 C425 C426 4(2) . . . . ?
C422 C421 C426 C425 -4.0(18) . . . . ?
P4 C421 C426 C425 170.3(10) . . . . ?
C424 C425 C426 C421 1(2) . . . . ?
C421 P4 C431 C432 177.2(7) . . . . ?
C411 P4 C431 C432 77.1(8) . . . . ?
Ru2 P4 C431 C432 -54.3(8) . . . . ?
C331 C332 C432 C431 -81.2(11) . . . . ?
P4 C431 C432 C332 108.4(8) . . . . ?
